data_7245873
loop_
_publ_author_name
'Chatterjee, Sudeshna'
'Ta, Sabyasachi'
'Khanra, Somnath'
'Das, Debasis'

_publ_section_title
;
 Mo(vi) complexes of amide--imine conjugates for tuning the selectivity of
 fluorescence recognition of Y(iii) vs. Pb(ii)
;
_journal_issue 51
_journal_name_full 'RSC Advances'
_journal_page_first 33293
_journal_page_last 33303
_journal_paper_doi 10.1039/D2RA06035C
_journal_volume 12
_journal_year 2022
_chemical_formula_sum 'C20 H24 Mo N3 O5'
_chemical_formula_weight 482.36
_space_group_crystal_system orthorhombic
_space_group_IT_number 33
_space_group_name_Hall 'P 2c -2n'
_space_group_name_H-M_alt 'P n a 21'
_atom_sites_solution_hydrogens geom
_audit_creation_method SHELXL-2013
_audit_update_record
;
2020-02-26 deposited with the CCDC.	2022-11-01 downloaded from the CCDC.
;
_cell_angle_alpha 90
_cell_angle_beta 90
_cell_angle_gamma 90
_cell_formula_units_Z 4
_cell_length_a 13.7533(17)
_cell_length_b 20.0569(10)
_cell_length_c 7.505(2)
_cell_measurement_reflns_used 440
_cell_measurement_temperature 150(2)
_cell_measurement_theta_max 25.30
_cell_measurement_theta_min 3.10
_cell_volume 2070.2(6)
_computing_structure_refinement 'SHELXL-2013 (Sheldrick, 2013)'
_diffrn_ambient_temperature 150(2)
_diffrn_measured_fraction_theta_full 0.999
_diffrn_measured_fraction_theta_max 0.997
_diffrn_measurement_device_type CCD
_diffrn_measurement_method 'omega and phi scans'
_diffrn_radiation_type MoK\a
_diffrn_radiation_wavelength 0.71073
_diffrn_reflns_av_R_equivalents 0.0803
_diffrn_reflns_av_unetI/netI 0.0699
_diffrn_reflns_Laue_measured_fraction_full 0.999
_diffrn_reflns_Laue_measured_fraction_max 0.997
_diffrn_reflns_limit_h_max 16
_diffrn_reflns_limit_h_min -16
_diffrn_reflns_limit_k_max 23
_diffrn_reflns_limit_k_min -24
_diffrn_reflns_limit_l_max 6
_diffrn_reflns_limit_l_min -9
_diffrn_reflns_number 12471
_diffrn_reflns_point_group_measured_fraction_full 0.788
_diffrn_reflns_point_group_measured_fraction_max 0.785
_diffrn_reflns_theta_full 25.242
_diffrn_reflns_theta_max 25.370
_diffrn_reflns_theta_min 1.795
_diffrn_source 'fine-focus sealed tube'
_exptl_absorpt_coefficient_mu 0.670
_exptl_absorpt_correction_type multi-scan
_exptl_crystal_colour Bronze
_exptl_crystal_density_diffrn 1.548
_exptl_crystal_description Block
_exptl_crystal_F_000 988
_exptl_crystal_size_max 0.180
_exptl_crystal_size_mid 0.160
_exptl_crystal_size_min 0.080
_exptl_transmission_factor_max 0.7452
_exptl_transmission_factor_min 0.5604
_refine_diff_density_max 1.506
_refine_diff_density_min -0.823
_refine_diff_density_rms 0.218
_refine_ls_abs_structure_details
;
 Flack x determined using 631 quotients [(I+)-(I-)]/[(I+)+(I-)]
 (Parsons and Flack (2004), Acta Cryst. A60, s61).
;
_refine_ls_abs_structure_Flack 0.08(5)
_refine_ls_extinction_method none
_refine_ls_goodness_of_fit_ref 1.280
_refine_ls_hydrogen_treatment constr
_refine_ls_matrix_type full
_refine_ls_number_parameters 266
_refine_ls_number_reflns 2976
_refine_ls_number_restraints 1
_refine_ls_restrained_S_all 1.280
_refine_ls_R_factor_all 0.1107
_refine_ls_R_factor_gt 0.0843
_refine_ls_shift/su_max 0.000
_refine_ls_shift/su_mean 0.000
_refine_ls_structure_factor_coef Fsqd
_refine_ls_weighting_details 'w=1/[\s^2^(Fo^2^)+(0.1364P)^2^+24.0001P] where P=(Fo^2^+2Fc^2^)/3'
_refine_ls_weighting_scheme calc
_refine_ls_wR_factor_gt 0.2843
_refine_ls_wR_factor_ref 0.2984
_reflns_Friedel_coverage 0.454
_reflns_Friedel_fraction_full 0.539
_reflns_Friedel_fraction_max 0.535
_reflns_number_gt 2267
_reflns_number_total 3787
_reflns_threshold_expression 'I > 2\s(I)'
_cod_data_source_file d2ra06035c2.cif
_cod_data_source_block f
_cod_database_code 7245873
_shelx_space_group_comment
;
The symmetry employed for this shelxl refinement is uniquely defined
by the following loop, which should always be used as a source of
symmetry information in preference to the above space-group names.
They are only intended as comments.
;
_shelx_estimated_absorpt_t_min 0.886
_shelx_estimated_absorpt_t_max 0.948
_shelxl_version_number 2013-4

loop_
_space_group_symop_operation_xyz
'x, y, z'
'-x, -y, z+1/2'
'x+1/2, -y+1/2, z'
'-x+1/2, y+1/2, z+1/2'

loop_
_atom_site_label
_atom_site_type_symbol
_atom_site_fract_x
_atom_site_fract_y
_atom_site_fract_z
_atom_site_U_iso_or_equiv
_atom_site_adp_type
_atom_site_occupancy
_atom_site_site_symmetry_order
_atom_site_calc_flag
_atom_site_refinement_flags_posn
_atom_site_refinement_flags_adp
_atom_site_refinement_flags_occupancy
_atom_site_disorder_assembly
_atom_site_disorder_group
Mo Mo 0.26954(11) 0.56330(8) 0.5133(4) 0.0294(6) Uani 1 1 d . . . . .
O1 O 0.2893(9) 0.4641(6) 0.495(3) 0.032(4) Uani 1 1 d . . . . .
O2 O 0.3226(11) 0.6513(7) 0.544(3) 0.035(5) Uani 1 1 d . . . . .
O3 O 0.3652(11) 0.5444(7) 0.773(2) 0.032(4) Uani 1 1 d . . . . .
O4 O 0.2196(13) 0.5745(8) 0.310(3) 0.044(5) Uani 1 1 d . . . . .
O5 O 0.1732(12) 0.5608(8) 0.661(3) 0.033(4) Uani 1 1 d . . . . .
N1 N 0.4401(12) 0.4759(8) 0.368(3) 0.028(4) Uani 1 1 d . . . . .
N2 N 0.4162(14) 0.5438(10) 0.408(3) 0.037(5) Uani 1 1 d . . . . .
N3 N 0.4142(15) 0.8646(9) 0.324(3) 0.037(5) Uani 1 1 d . . . . .
C1 C 0.3666(15) 0.4417(12) 0.419(3) 0.031(5) Uani 1 1 d . . . . .
C2 C 0.3671(15) 0.3679(11) 0.381(4) 0.032(5) Uani 1 1 d . . . . .
C3 C 0.2868(19) 0.3297(12) 0.434(3) 0.037(6) Uani 1 1 d . . . . .
H3 H 0.2342 0.3513 0.4927 0.045 Uiso 1 1 calc R U . . .
C4 C 0.2811(15) 0.2617(11) 0.405(3) 0.029(5) Uani 1 1 d . . . . .
C5 C 0.3573(18) 0.2316(12) 0.319(3) 0.038(6) Uani 1 1 d . . . . .
H5 H 0.3537 0.1849 0.2988 0.045 Uiso 1 1 calc R U . . .
C6 C 0.437(2) 0.2641(12) 0.262(4) 0.046(8) Uani 1 1 d . . . . .
H6 H 0.4872 0.2410 0.2006 0.055 Uiso 1 1 calc R U . . .
C7 C 0.4449(19) 0.3341(11) 0.295(3) 0.037(6) Uani 1 1 d . . . . .
H7 H 0.5015 0.3578 0.2593 0.044 Uiso 1 1 calc R U . . .
C8 C 0.1915(18) 0.2197(12) 0.466(4) 0.046(9) Uani 1 1 d . . . . .
H8A H 0.1684 0.1923 0.3668 0.069 Uiso 1 1 calc R U . . .
H8B H 0.1394 0.2498 0.5050 0.069 Uiso 1 1 calc R U . . .
H8C H 0.2105 0.1908 0.5656 0.069 Uiso 1 1 calc R U . . .
C9 C 0.4803(14) 0.5899(11) 0.352(4) 0.028(5) Uani 1 1 d . . . . .
H9 H 0.5392 0.5743 0.3013 0.033 Uiso 1 1 calc R U . . .
C10 C 0.4679(15) 0.6583(12) 0.364(3) 0.030(5) Uani 1 1 d . . . . .
C11 C 0.3833(16) 0.6889(11) 0.446(3) 0.030(5) Uani 1 1 d . . . . .
C12 C 0.3675(16) 0.7593(10) 0.437(3) 0.028(5) Uani 1 1 d . . . . .
H12 H 0.3127 0.7793 0.4932 0.034 Uiso 1 1 calc R U . . .
C13 C 0.435(2) 0.7975(14) 0.344(4) 0.043(6) Uani 1 1 d . . . . .
C14 C 0.5168(19) 0.7707(12) 0.271(3) 0.035(6) Uani 1 1 d . . . . .
H14 H 0.5627 0.7992 0.2144 0.042 Uiso 1 1 calc R U . . .
C15 C 0.5333(16) 0.7053(12) 0.277(3) 0.031(5) Uani 1 1 d . . . . .
H15 H 0.5906 0.6885 0.2225 0.037 Uiso 1 1 calc R U . . .
C16 C 0.4871(17) 0.9136(13) 0.243(4) 0.040(7) Uani 1 1 d . . . . .
H16A H 0.4738 0.9593 0.2865 0.049 Uiso 1 1 calc R U . . .
H16B H 0.5541 0.9012 0.2778 0.049 Uiso 1 1 calc R U . . .
C17 C 0.4772(17) 0.9114(12) 0.043(4) 0.042(8) Uani 1 1 d . . . . .
H17A H 0.4818 0.8651 0.0023 0.063 Uiso 1 1 calc R U . . .
H17B H 0.5293 0.9377 -0.0114 0.063 Uiso 1 1 calc R U . . .
H17C H 0.4140 0.9299 0.0084 0.063 Uiso 1 1 calc R U . . .
C18 C 0.331(2) 0.8983(15) 0.413(5) 0.047(8) Uani 1 1 d . . . . .
H18A H 0.2738 0.8685 0.4115 0.056 Uiso 1 1 calc R U . . .
H18B H 0.3142 0.9393 0.3465 0.056 Uiso 1 1 calc R U . . .
C19 C 0.357(3) 0.9162(17) 0.606(5) 0.054(9) Uani 1 1 d . . . . .
H19A H 0.3738 0.8756 0.6709 0.081 Uiso 1 1 calc R U . . .
H19B H 0.3004 0.9374 0.6624 0.081 Uiso 1 1 calc R U . . .
H19C H 0.4118 0.9470 0.6066 0.081 Uiso 1 1 calc R U . . .
C20 C 0.3352(19) 0.5412(14) 0.952(4) 0.045(7) Uani 1 1 d . . . . .
H20A H 0.2705 0.5612 0.9634 0.068 Uiso 1 1 calc R U . . .
H20B H 0.3814 0.5657 1.0267 0.068 Uiso 1 1 calc R U . . .
H20C H 0.3328 0.4945 0.9901 0.068 Uiso 1 1 calc R U . . .

loop_
_atom_site_aniso_label
_atom_site_aniso_U_11
_atom_site_aniso_U_22
_atom_site_aniso_U_33
_atom_site_aniso_U_23
_atom_site_aniso_U_13
_atom_site_aniso_U_12
Mo 0.0243(8) 0.0281(9) 0.0358(10) -0.0024(15) -0.0004(15) 0.0013(7)
O1 0.030(7) 0.018(6) 0.047(12) 0.001(10) 0.012(11) 0.000(5)
O2 0.040(8) 0.030(8) 0.034(14) 0.001(8) 0.005(8) 0.000(6)
O3 0.040(9) 0.016(7) 0.040(11) 0.002(7) 0.002(8) 0.000(6)
O4 0.042(10) 0.024(9) 0.065(15) -0.008(8) 0.008(10) -0.001(7)
O5 0.028(8) 0.031(9) 0.040(11) 0.008(8) 0.014(8) -0.005(7)
N1 0.029(9) 0.009(9) 0.045(13) -0.004(8) -0.002(9) -0.002(7)
N2 0.029(10) 0.037(11) 0.043(14) 0.002(10) -0.004(9) -0.018(9)
N3 0.045(11) 0.018(10) 0.046(14) 0.007(10) 0.005(10) -0.002(8)
C1 0.022(10) 0.046(15) 0.025(14) 0.007(11) -0.004(9) 0.001(10)
C2 0.024(10) 0.030(13) 0.042(15) 0.002(11) -0.006(11) 0.008(9)
C3 0.056(16) 0.029(13) 0.027(12) -0.013(10) 0.005(12) -0.016(11)
C4 0.031(11) 0.020(11) 0.036(15) 0.000(10) 0.004(10) -0.009(9)
C5 0.046(14) 0.031(13) 0.036(16) 0.006(11) 0.005(12) -0.005(11)
C6 0.049(16) 0.011(12) 0.08(2) -0.001(14) 0.023(16) 0.004(10)
C7 0.053(15) 0.018(12) 0.039(16) -0.008(11) 0.002(13) -0.002(10)
C8 0.040(12) 0.036(13) 0.06(3) 0.001(13) 0.002(13) -0.011(10)
C9 0.012(9) 0.025(11) 0.047(16) -0.001(11) -0.003(10) -0.001(8)
C10 0.025(10) 0.035(13) 0.030(14) 0.009(11) -0.004(10) -0.009(9)
C11 0.031(11) 0.027(12) 0.031(13) 0.004(10) -0.001(9) 0.000(9)
C12 0.036(11) 0.009(10) 0.040(14) 0.004(9) -0.008(10) -0.002(8)
C13 0.054(15) 0.050(17) 0.025(14) 0.001(13) -0.008(13) -0.013(13)
C14 0.051(15) 0.025(13) 0.028(14) -0.004(11) -0.002(12) 0.002(10)
C15 0.029(11) 0.032(14) 0.031(14) -0.001(12) 0.000(11) 0.002(10)
C16 0.031(12) 0.036(14) 0.054(19) 0.011(13) 0.018(13) -0.004(10)
C17 0.040(12) 0.028(11) 0.06(2) 0.012(14) 0.004(15) -0.002(9)
C18 0.043(16) 0.044(18) 0.05(2) 0.009(15) 0.007(15) 0.008(13)
C19 0.07(2) 0.050(19) 0.04(2) 0.003(15) 0.008(17) 0.000(16)
C20 0.038(12) 0.056(16) 0.041(17) -0.003(13) 0.000(11) -0.002(12)

loop_
_atom_type_symbol
_atom_type_description
_atom_type_scat_dispersion_real
_atom_type_scat_dispersion_imag
_atom_type_scat_source
C C 0.0033 0.0016 'International Tables Vol C Tables 4.2.6.8 and 6.1.1.4'
H H 0.0000 0.0000 'International Tables Vol C Tables 4.2.6.8 and 6.1.1.4'
N N 0.0061 0.0033 'International Tables Vol C Tables 4.2.6.8 and 6.1.1.4'
O O 0.0106 0.0060 'International Tables Vol C Tables 4.2.6.8 and 6.1.1.4'
Mo Mo -1.6832 0.6857 'International Tables Vol C Tables 4.2.6.8 and 6.1.1.4'

loop_
_geom_angle_atom_site_label_1
_geom_angle_atom_site_label_2
_geom_angle_atom_site_label_3
_geom_angle
_geom_angle_site_symmetry_1
_geom_angle_site_symmetry_3
_geom_angle_publ_flag
O4 Mo O5 105.7(10) . . ?
O4 Mo O2 98.2(8) . . ?
O5 Mo O2 103.9(7) . . ?
O4 Mo O1 97.2(9) . . ?
O5 Mo O1 96.8(7) . . ?
O2 Mo O1 149.8(6) . . ?
O4 Mo N2 94.1(9) . . ?
O5 Mo N2 158.2(9) . . ?
O2 Mo N2 81.9(7) . . ?
O1 Mo N2 71.1(7) . . ?
O4 Mo O3 170.3(8) . . ?
O5 Mo O3 83.9(8) . . ?
O2 Mo O3 80.7(6) . . ?
O1 Mo O3 79.8(8) . . ?
N2 Mo O3 76.2(7) . . ?
C1 O1 Mo 119.1(14) . . ?
C11 O2 Mo 133.1(16) . . ?
C20 O3 Mo 128.8(14) . . ?
C1 N1 N2 105.5(18) . . ?
C9 N2 N1 116(2) . . ?
C9 N2 Mo 126.2(17) . . ?
N1 N2 Mo 117.0(12) . . ?
C13 N3 C18 123(2) . . ?
C13 N3 C16 122(2) . . ?
C18 N3 C16 113(2) . . ?
N1 C1 O1 127(2) . . ?
N1 C1 C2 118(2) . . ?
O1 C1 C2 115.5(19) . . ?
C3 C2 C7 118(2) . . ?
C3 C2 C1 119(2) . . ?
C7 C2 C1 124(2) . . ?
C4 C3 C2 122(2) . . ?
C4 C3 H3 118.8 . . ?
C2 C3 H3 118.8 . . ?
C5 C4 C3 118(2) . . ?
C5 C4 C8 120(2) . . ?
C3 C4 C8 122(2) . . ?
C6 C5 C4 124(2) . . ?
C6 C5 H5 118.0 . . ?
C4 C5 H5 118.0 . . ?
C5 C6 C7 119(2) . . ?
C5 C6 H6 120.6 . . ?
C7 C6 H6 120.6 . . ?
C2 C7 C6 119(2) . . ?
C2 C7 H7 120.3 . . ?
C6 C7 H7 120.3 . . ?
C4 C8 H8A 109.5 . . ?
C4 C8 H8B 109.5 . . ?
H8A C8 H8B 109.5 . . ?
C4 C8 H8C 109.5 . . ?
H8A C8 H8C 109.5 . . ?
H8B C8 H8C 109.5 . . ?
N2 C9 C10 126(2) . . ?
N2 C9 H9 117.2 . . ?
C10 C9 H9 117.2 . . ?
C9 C10 C11 123(2) . . ?
C9 C10 C15 123(2) . . ?
C11 C10 C15 114(2) . . ?
O2 C11 C12 119(2) . . ?
O2 C11 C10 120(2) . . ?
C12 C11 C10 121(2) . . ?
C13 C12 C11 118(2) . . ?
C13 C12 H12 121.1 . . ?
C11 C12 H12 121.1 . . ?
C14 C13 N3 120(2) . . ?
C14 C13 C12 123(3) . . ?
N3 C13 C12 117(2) . . ?
C15 C14 C13 121(3) . . ?
C15 C14 H14 119.6 . . ?
C13 C14 H14 119.6 . . ?
C14 C15 C10 123(2) . . ?
C14 C15 H15 118.4 . . ?
C10 C15 H15 118.4 . . ?
C17 C16 N3 109(2) . . ?
C17 C16 H16A 110.0 . . ?
N3 C16 H16A 110.0 . . ?
C17 C16 H16B 110.0 . . ?
N3 C16 H16B 110.0 . . ?
H16A C16 H16B 108.3 . . ?
C16 C17 H17A 109.5 . . ?
C16 C17 H17B 109.5 . . ?
H17A C17 H17B 109.5 . . ?
C16 C17 H17C 109.5 . . ?
H17A C17 H17C 109.5 . . ?
H17B C17 H17C 109.5 . . ?
N3 C18 C19 111(3) . . ?
N3 C18 H18A 109.5 . . ?
C19 C18 H18A 109.5 . . ?
N3 C18 H18B 109.5 . . ?
C19 C18 H18B 109.5 . . ?
H18A C18 H18B 108.1 . . ?
C18 C19 H19A 109.5 . . ?
C18 C19 H19B 109.5 . . ?
H19A C19 H19B 109.5 . . ?
C18 C19 H19C 109.5 . . ?
H19A C19 H19C 109.5 . . ?
H19B C19 H19C 109.5 . . ?
O3 C20 H20A 109.5 . . ?
O3 C20 H20B 109.5 . . ?
H20A C20 H20B 109.5 . . ?
O3 C20 H20C 109.5 . . ?
H20A C20 H20C 109.5 . . ?
H20B C20 H20C 109.5 . . ?

loop_
_geom_bond_atom_site_label_1
_geom_bond_atom_site_label_2
_geom_bond_distance
_geom_bond_site_symmetry_2
_geom_bond_publ_flag
Mo O4 1.69(2) . ?
Mo O5 1.727(16) . ?
Mo O2 1.925(15) . ?
Mo O1 2.012(13) . ?
Mo N2 2.20(2) . ?
Mo O3 2.385(17) . ?
O1 C1 1.29(3) . ?
O2 C11 1.34(3) . ?
O3 C20 1.40(3) . ?
N1 C1 1.28(3) . ?
N1 N2 1.43(3) . ?
N2 C9 1.34(3) . ?
N3 C13 1.38(3) . ?
N3 C18 1.49(4) . ?
N3 C16 1.53(3) . ?
C1 C2 1.51(3) . ?
C2 C3 1.40(3) . ?
C2 C7 1.42(3) . ?
C3 C4 1.38(3) . ?
C3 H3 0.9500 . ?
C4 C5 1.37(3) . ?
C4 C8 1.56(3) . ?
C5 C6 1.35(3) . ?
C5 H5 0.9500 . ?
C6 C7 1.43(3) . ?
C6 H6 0.9500 . ?
C7 H7 0.9500 . ?
C8 H8A 0.9800 . ?
C8 H8B 0.9800 . ?
C8 H8C 0.9800 . ?
C9 C10 1.38(3) . ?
C9 H9 0.9500 . ?
C10 C11 1.45(3) . ?
C10 C15 1.46(3) . ?
C11 C12 1.43(3) . ?
C12 C13 1.39(3) . ?
C12 H12 0.9500 . ?
C13 C14 1.37(4) . ?
C14 C15 1.33(3) . ?
C14 H14 0.9500 . ?
C15 H15 0.9500 . ?
C16 C17 1.50(4) . ?
C16 H16A 0.9900 . ?
C16 H16B 0.9900 . ?
C17 H17A 0.9800 . ?
C17 H17B 0.9800 . ?
C17 H17C 0.9800 . ?
C18 C19 1.53(4) . ?
C18 H18A 0.9900 . ?
C18 H18B 0.9900 . ?
C19 H19A 0.9800 . ?
C19 H19B 0.9800 . ?
C19 H19C 0.9800 . ?
C20 H20A 0.9800 . ?
C20 H20B 0.9800 . ?
C20 H20C 0.9800 . ?
